data_6000369
loop_
_publ_author_name
'Mrotzek, A.'
'Harbrecht, B.'

_publ_section_title
;
 Ta11Si2Se8-condensed tetrakaidecahedral Ta9Si clusters arranged to an
 open network structure
;
_journal_name_full 'European Journal of Inorganic Chemistry'
_journal_page_first 87
_journal_page_last 93
_journal_year 1999
_chemical_formula_sum 'Mo0.11 Se8 Si2 Ta10.89'
_space_group_name_H-M_alt 'P n n m'
_cell_angle_alpha 90.000
_cell_angle_beta 90.000
_cell_angle_gamma 90.000
_cell_length_a 11.8440
_cell_length_b 19.3940
_cell_length_c 3.4648
_cell_volume 795.87
_cod_database_code 6000369

loop_
_atom_site_label
_atom_site_fract_x
_atom_site_fract_y
_atom_site_fract_z
? ? ? ?
